data_4087556
loop_
_publ_author_name
'Lapointe, S\'ebastien'
'Vabre, Boris'
'Zargarian, Davit'

_publ_section_title
;
 POCOP-Type Pincer Complexes of Nickel: Synthesis, Characterization, and
 Ligand Exchange Reactivities of New Cationic Acetonitrile Adducts
;
_journal_issue 14
_journal_name_full Organometallics
_journal_page_first 3520
_journal_paper_doi 10.1021/acs.organomet.5b00272
_journal_volume 34
_journal_year 2015
_chemical_formula_moiety 'C26 H44 N Ni O4 P2, C F3 O3 S'
_chemical_formula_sum 'C27 H44 F3 N Ni O7 P2 S'
_chemical_formula_weight 704.34
_space_group_crystal_system monoclinic
_space_group_IT_number 14
_space_group_name_Hall '-P 2yn'
_space_group_name_H-M_alt 'P 1 21/n 1'
_atom_sites_solution_hydrogens geom
_atom_sites_solution_primary iterative
_audit_creation_date 2014-11-10
_audit_creation_method
;
Olex2 1.2
(compiled 2014.09.19 svn.r3010 for OlexSys, GUI svn.r4874)
;
_cell_angle_alpha 90
_cell_angle_beta 92.9800(10)
_cell_angle_gamma 90
_cell_formula_units_Z 4
_cell_length_a 7.9471(2)
_cell_length_b 12.5511(4)
_cell_length_c 33.5307(10)
_cell_measurement_reflns_used 9130
_cell_measurement_temperature 100
_cell_measurement_theta_max 69.30
_cell_measurement_theta_min 2.64
_cell_volume 3339.99(17)
_computing_cell_refinement
'SAINT (2009) V7.68A; Integration Software for Single Crystal Data. Bruker AXS Inc., Madison, WI 53719-1173.'
_computing_data_collection
;
APEX 2 (2009) Bruker AXS Inc., Madison, WI 53719-1173.
;
_computing_data_reduction
'SAINT (2009) V7.68A; Integration Software for Single Crystal Data. Bruker AXS Inc., Madison, WI 53719-1173.'
_computing_molecular_graphics 'Olex2 (Dolomanov et al., 2009)'
_computing_publication_material 'Olex2 (Dolomanov et al., 2009)'
_computing_structure_refinement 'XL (Sheldrick, 2008)'
_computing_structure_solution
;
olex2.solve (L.J. Bourhis, O.V. Dolomanov, R.J. Gildea, J.A.K. Howard,
H. Puschmann, in preparation, 2011)
;
_diffrn_ambient_temperature 100
_diffrn_detector 'CCD area detector'
_diffrn_detector_area_resol_mean 8.3
_diffrn_detector_type 'Bruker Platinum 135 CCD Area Detector'
_diffrn_measured_fraction_theta_full 1.000
_diffrn_measured_fraction_theta_max 0.997
_diffrn_measurement_device 'k-geometry diffractometer'
_diffrn_measurement_device_type 'Bruker Microstar X8'
_diffrn_measurement_method '\w scans'
_diffrn_radiation_collimation 'Focusing mirrors'
_diffrn_radiation_monochromator 'Helios Mirror Optics'
_diffrn_radiation_probe x-ray
_diffrn_radiation_type CuK\a
_diffrn_radiation_wavelength 1.54178
_diffrn_reflns_av_R_equivalents 0.0480
_diffrn_reflns_av_unetI/netI 0.0199
_diffrn_reflns_Laue_measured_fraction_full 1.000
_diffrn_reflns_Laue_measured_fraction_max 0.997
_diffrn_reflns_limit_h_max 9
_diffrn_reflns_limit_h_min -9
_diffrn_reflns_limit_k_max 15
_diffrn_reflns_limit_k_min -15
_diffrn_reflns_limit_l_max 40
_diffrn_reflns_limit_l_min -40
_diffrn_reflns_number 86369
_diffrn_reflns_point_group_measured_fraction_full 1.000
_diffrn_reflns_point_group_measured_fraction_max 0.997
_diffrn_reflns_theta_full 67.679
_diffrn_reflns_theta_max 69.643
_diffrn_reflns_theta_min 2.639
_diffrn_source 'Rotating-anode X-ray tube'
_diffrn_source_target Cu
_diffrn_source_type 'Bruker Microstar/FR591 generator'
_diffrn_standards_number 0
_exptl_absorpt_coefficient_mu 2.843
_exptl_absorpt_correction_T_max 0.7533
_exptl_absorpt_correction_T_min 0.6033
_exptl_absorpt_correction_type multi-scan
_exptl_absorpt_process_details
;
SADABS-2008/1 (Bruker,2008) was used for absorption correction.
wR2(int) was 0.0914 before and 0.0634 after correction.
The Ratio of minimum to maximum transmission is 0.8009.
The \l/2 correction factor is 0.0015.
;
_exptl_crystal_colour yellow
_exptl_crystal_colour_primary yellow
_exptl_crystal_density_diffrn 1.401
_exptl_crystal_description block
_exptl_crystal_F_000 1480
_exptl_crystal_size_max 0.2
_exptl_crystal_size_mid 0.15
_exptl_crystal_size_min 0.05
_refine_diff_density_max 0.398
_refine_diff_density_min -0.403
_refine_diff_density_rms 0.054
_refine_ls_extinction_method none
_refine_ls_goodness_of_fit_ref 1.056
_refine_ls_hydrogen_treatment constr
_refine_ls_matrix_type full
_refine_ls_number_parameters 380
_refine_ls_number_reflns 6277
_refine_ls_number_restraints 0
_refine_ls_restrained_S_all 1.056
_refine_ls_R_factor_all 0.0318
_refine_ls_R_factor_gt 0.0312
_refine_ls_shift/su_max 0.004
_refine_ls_shift/su_mean 0.000
_refine_ls_structure_factor_coef Fsqd
_refine_ls_weighting_details 'w=1/[\s^2^(Fo^2^)+(0.0499P)^2^+1.7647P] where P=(Fo^2^+2Fc^2^)/3'
_refine_ls_weighting_scheme calc
_refine_ls_wR_factor_gt 0.0868
_refine_ls_wR_factor_ref 0.0873
_reflns_Friedel_coverage 0.000
_reflns_number_gt 6128
_reflns_number_total 6277
_reflns_threshold_expression 'I > 2\s(I)'
_cod_data_source_file om5b00272_si_001.cif
_cod_data_source_block selap3
_cod_depositor_comments
;
The following automatic conversions were performed:

data item '_diffrn_radiation_probe' value 'X-ray' was changed to
'x-ray' in accordance with the
/home/saulius/struct/COD-crude-data/automatic-downloads/DataCite-retrospective/ACS/depositions/lib/dictionaries/cif_core.dic
dictionary named 'cif_core.dic' version 2.4.2 last updated on
2011-04-26.

Automatic conversion script
Id: cif_fix_values 6909 2019-04-08 15:41:33Z antanas 
;
_cod_database_code 4087556
_shelxl_version_number 2014/6
_shelx_space_group_comment
;
The symmetry employed for this shelxl refinement is uniquely defined
by the following loop, which should always be used as a source of
symmetry information in preference to the above space-group names.
They are only intended as comments.
;
_olex2_refinement_description
;
1. Fixed Uiso
 At 1.2 times of:
  All C(H) groups
 At 1.5 times of:
  All C(H,H,H) groups
2.a Me refined with riding coordinates:
 C12(H12A,H12B,H12C), C17(H17A,H17B,H17C), C25(H25A,H25B,H25C), C26(H26A,H26B,
 H26C), C21(H21A,H21B,H21C), C24(H24A,H24B,H24C), C13(H13A,H13B,H13C), C14(H14A,
 H14B,H14C), C16(H16A,H16B,H16C), C8(H8A,H8B,H8C), C18(H18A,H18B,H18C),
 C22(H22A,H22B,H22C), C20(H20A,H20B,H20C)
2.b Aromatic/amide H refined with riding coordinates:
 C3(H3), C5(H5)
2.c Idealised Me refined as rotating group:
 C10(H10A,H10B,H10C)
;
_olex2_submission_special_instructions 'No special instructions were received'

loop_
_space_group_symop_operation_xyz
'x, y, z'
'-x+1/2, y+1/2, -z+1/2'
'-x, -y, -z'
'x-1/2, -y-1/2, z-1/2'

loop_
_atom_site_label
_atom_site_type_symbol
_atom_site_fract_x
_atom_site_fract_y
_atom_site_fract_z
_atom_site_U_iso_or_equiv
_atom_site_adp_type
_atom_site_occupancy
_atom_site_site_symmetry_order
_atom_site_calc_flag
_atom_site_refinement_flags_posn
Ni1 Ni 0.69371(3) 0.26524(2) 0.63016(2) 0.01835(8) Uani 1 1 d .
P1 P 0.72687(4) 0.43556(3) 0.64292(2) 0.01845(10) Uani 1 1 d .
P2 P 0.71818(4) 0.09128(3) 0.63003(2) 0.01920(10) Uani 1 1 d .
S1 S 0.21089(5) 0.68142(3) 0.52238(2) 0.02650(10) Uani 1 1 d .
O2 O 0.87953(13) 0.06469(8) 0.66151(3) 0.0232(2) Uani 1 1 d .
O1 O 0.87817(13) 0.44166(8) 0.67827(3) 0.0237(2) Uani 1 1 d .
O3 O 1.31938(14) 0.13909(9) 0.77375(3) 0.0299(3) Uani 1 1 d .
F1 F 0.46436(13) 0.77878(9) 0.56027(4) 0.0457(3) Uani 1 1 d .
F2 F 0.24177(16) 0.76896(11) 0.59403(3) 0.0503(3) Uani 1 1 d .
F3 F 0.25194(15) 0.88024(9) 0.54559(4) 0.0463(3) Uani 1 1 d .
O4 O 1.31547(15) 0.31756(9) 0.77731(4) 0.0296(3) Uani 1 1 d .
O6 O 0.29186(17) 0.70787(11) 0.48650(4) 0.0394(3) Uani 1 1 d .
N1 N 0.51819(16) 0.28041(10) 0.59097(4) 0.0228(3) Uani 1 1 d .
O5 O 0.26497(17) 0.58386(10) 0.54098(4) 0.0402(3) Uani 1 1 d .
C3 C 1.06918(18) 0.14475(12) 0.71025(4) 0.0217(3) Uani 1 1 d .
H3 H 1.1118 0.0780 0.7173 0.026 Uiso 1 1 calc R
O7 O 0.03324(15) 0.70112(12) 0.52143(4) 0.0424(3) Uani 1 1 d .
C6 C 0.94139(18) 0.34259(12) 0.68893(4) 0.0211(3) Uani 1 1 d .
C23 C 0.79006(19) 0.02928(12) 0.58357(5) 0.0244(3) Uani 1 1 d .
C12 C 0.9560(2) 0.43792(14) 0.58675(5) 0.0323(4) Uani 1 1 d .
H12A H 1.0381 0.4211 0.6078 0.048 Uiso 1 1 calc R
H12B H 0.9030 0.3735 0.5770 0.048 Uiso 1 1 calc R
H12C H 1.0104 0.4725 0.5654 0.048 Uiso 1 1 calc R
C1 C 0.87172(19) 0.25353(12) 0.66910(4) 0.0209(3) Uani 1 1 d .
C5 C 1.06902(18) 0.33701(12) 0.71857(4) 0.0221(3) Uani 1 1 d .
H5 H 1.1117 0.3983 0.7310 0.027 Uiso 1 1 calc R
C11 C 0.82174(19) 0.51277(12) 0.60285(5) 0.0238(3) Uani 1 1 d .
C2 C 0.94247(18) 0.15548(12) 0.68070(4) 0.0208(3) Uani 1 1 d .
C4 C 1.13162(18) 0.23662(12) 0.72928(4) 0.0211(3) Uani 1 1 d .
C15 C 0.55316(19) 0.50164(13) 0.66828(5) 0.0260(3) Uani 1 1 d .
C17 C 0.5297(3) 0.43595(16) 0.70617(6) 0.0406(4) Uani 1 1 d .
H17A H 0.5034 0.3636 0.6989 0.061 Uiso 1 1 calc R
H17B H 0.6317 0.4376 0.7228 0.061 Uiso 1 1 calc R
H17C H 0.4392 0.4655 0.7205 0.061 Uiso 1 1 calc R
C25 C 0.8568(2) -0.08465(14) 0.58972(5) 0.0354(4) Uani 1 1 d .
H25A H 0.9456 -0.0848 0.6102 0.053 Uiso 1 1 calc R
H25B H 0.7670 -0.1301 0.5975 0.053 Uiso 1 1 calc R
H25C H 0.8994 -0.1104 0.5652 0.053 Uiso 1 1 calc R
C26 C 0.6482(2) 0.03095(14) 0.55090(5) 0.0301(3) Uani 1 1 d .
H26A H 0.6075 0.1025 0.5473 0.045 Uiso 1 1 calc R
H26B H 0.6903 0.0055 0.5263 0.045 Uiso 1 1 calc R
H26C H 0.5578 -0.0142 0.5586 0.045 Uiso 1 1 calc R
C7 C 1.26467(18) 0.22333(12) 0.76198(4) 0.0220(3) Uani 1 1 d .
C21 C 0.3756(2) 0.04670(15) 0.63195(6) 0.0353(4) Uani 1 1 d .
H21A H 0.3617 0.1224 0.6294 0.053 Uiso 1 1 calc R
H21B H 0.3747 0.0151 0.6059 0.053 Uiso 1 1 calc R
H21C H 0.2850 0.0177 0.6464 0.053 Uiso 1 1 calc R
C24 C 0.9345(2) 0.10174(15) 0.57090(5) 0.0334(4) Uani 1 1 d .
H24A H 1.0240 0.1011 0.5913 0.050 Uiso 1 1 calc R
H24B H 0.9760 0.0761 0.5463 0.050 Uiso 1 1 calc R
H24C H 0.8934 0.1732 0.5672 0.050 Uiso 1 1 calc R
C27 C 0.2960(2) 0.78237(13) 0.55738(5) 0.0270(3) Uani 1 1 d .
C13 C 0.6917(2) 0.53904(16) 0.56904(5) 0.0368(4) Uani 1 1 d .
H13A H 0.6385 0.4745 0.5595 0.055 Uiso 1 1 calc R
H13B H 0.6082 0.5863 0.5788 0.055 Uiso 1 1 calc R
H13C H 0.7468 0.5728 0.5476 0.055 Uiso 1 1 calc R
C9 C 0.42392(19) 0.29593(13) 0.56457(5) 0.0246(3) Uani 1 1 d .
C14 C 0.9088(2) 0.61445(14) 0.61864(6) 0.0338(4) Uani 1 1 d .
H14A H 0.9898 0.5965 0.6398 0.051 Uiso 1 1 calc R
H14B H 0.9648 0.6486 0.5974 0.051 Uiso 1 1 calc R
H14C H 0.8261 0.6620 0.6286 0.051 Uiso 1 1 calc R
C16 C 0.5947(3) 0.61596(15) 0.68000(7) 0.0490(5) Uani 1 1 d .
H16A H 0.6982 0.6176 0.6961 0.074 Uiso 1 1 calc R
H16B H 0.6066 0.6579 0.6564 0.074 Uiso 1 1 calc R
H16C H 0.5054 0.6447 0.6950 0.074 Uiso 1 1 calc R
C8 C 1.4439(2) 0.31125(15) 0.80923(6) 0.0397(4) Uani 1 1 d .
H8A H 1.4726 0.3818 0.8184 0.059 Uiso 1 1 calc R
H8B H 1.4024 0.2706 0.8309 0.059 Uiso 1 1 calc R
H8C H 1.5422 0.2772 0.7997 0.059 Uiso 1 1 calc R
C18 C 0.3886(2) 0.4956(2) 0.64256(6) 0.0486(5) Uani 1 1 d .
H18A H 0.3653 0.4227 0.6356 0.073 Uiso 1 1 calc R
H18B H 0.2980 0.5235 0.6573 0.073 Uiso 1 1 calc R
H18C H 0.3992 0.5367 0.6187 0.073 Uiso 1 1 calc R
C22 C 0.5677(2) -0.09789(14) 0.65877(6) 0.0359(4) Uani 1 1 d .
H22A H 0.6732 -0.1124 0.6729 0.054 Uiso 1 1 calc R
H22B H 0.4774 -0.1272 0.6733 0.054 Uiso 1 1 calc R
H22C H 0.5672 -0.1297 0.6327 0.054 Uiso 1 1 calc R
C10 C 0.3079(2) 0.31803(16) 0.53090(6) 0.0380(4) Uani 1 1 d .
H10A H 0.2869 0.3933 0.5293 0.057 Uiso 1 1 calc GR
H10B H 0.2038 0.2811 0.5343 0.057 Uiso 1 1 calc GR
H10C H 0.3560 0.2944 0.5068 0.057 Uiso 1 1 calc GR
C19 C 0.54399(19) 0.02245(12) 0.65458(5) 0.0246(3) Uani 1 1 d .
C20 C 0.5415(2) 0.07222(15) 0.69641(5) 0.0364(4) Uani 1 1 d .
H20A H 0.5266 0.1479 0.6940 0.055 Uiso 1 1 calc R
H20B H 0.4501 0.0424 0.7104 0.055 Uiso 1 1 calc R
H20C H 0.6461 0.0574 0.7110 0.055 Uiso 1 1 calc R

loop_
_atom_site_aniso_label
_atom_site_aniso_U_11
_atom_site_aniso_U_22
_atom_site_aniso_U_33
_atom_site_aniso_U_23
_atom_site_aniso_U_13
_atom_site_aniso_U_12
Ni1 0.01741(14) 0.01732(14) 0.01968(14) 0.00078(9) -0.00525(10) -0.00004(9)
P1 0.01792(18) 0.01709(18) 0.01991(19) 0.00073(13) -0.00314(14) 0.00033(13)
P2 0.01899(18) 0.01735(18) 0.02071(19) 0.00041(13) -0.00423(14) -0.00007(13)
S1 0.0249(2) 0.0297(2) 0.0245(2) -0.00018(14) -0.00220(15) -0.00461(15)
O2 0.0241(5) 0.0183(5) 0.0263(5) -0.0005(4) -0.0086(4) 0.0010(4)
O1 0.0254(5) 0.0177(5) 0.0267(5) -0.0003(4) -0.0095(4) 0.0004(4)
O3 0.0294(6) 0.0299(6) 0.0291(6) 0.0018(5) -0.0104(5) 0.0041(5)
F1 0.0260(5) 0.0466(7) 0.0636(8) -0.0115(6) -0.0078(5) -0.0079(5)
F2 0.0576(7) 0.0651(8) 0.0281(6) -0.0103(5) 0.0027(5) -0.0175(6)
F3 0.0487(6) 0.0292(5) 0.0609(7) -0.0052(5) 0.0016(5) 0.0016(5)
O4 0.0311(6) 0.0278(6) 0.0280(6) 0.0023(4) -0.0157(5) -0.0031(5)
O6 0.0470(8) 0.0434(7) 0.0284(6) -0.0010(6) 0.0078(5) -0.0055(6)
N1 0.0230(6) 0.0200(6) 0.0251(7) 0.0003(5) -0.0022(5) -0.0003(5)
O5 0.0453(7) 0.0297(6) 0.0447(7) 0.0050(5) -0.0067(6) -0.0053(5)
C3 0.0196(7) 0.0230(7) 0.0220(7) 0.0023(6) -0.0027(6) 0.0018(6)
O7 0.0235(6) 0.0604(9) 0.0424(7) -0.0043(7) -0.0071(5) -0.0045(6)
C6 0.0210(7) 0.0198(7) 0.0223(7) 0.0024(6) -0.0022(6) 0.0008(6)
C23 0.0251(7) 0.0243(8) 0.0235(7) -0.0010(6) -0.0010(6) 0.0004(6)
C12 0.0306(8) 0.0320(9) 0.0349(9) -0.0020(7) 0.0082(7) -0.0025(7)
C1 0.0192(7) 0.0220(7) 0.0212(7) 0.0011(6) -0.0005(6) -0.0009(5)
C5 0.0211(7) 0.0240(7) 0.0208(7) -0.0008(6) -0.0036(6) -0.0023(6)
C11 0.0248(7) 0.0228(7) 0.0236(7) 0.0023(6) -0.0001(6) -0.0025(6)
C2 0.0202(7) 0.0204(7) 0.0216(7) -0.0008(6) -0.0019(6) -0.0014(6)
C4 0.0170(7) 0.0274(8) 0.0184(7) 0.0016(6) -0.0032(6) -0.0009(6)
C15 0.0247(7) 0.0265(8) 0.0271(8) -0.0019(6) 0.0025(6) 0.0026(6)
C17 0.0434(10) 0.0416(10) 0.0383(10) 0.0044(8) 0.0154(8) 0.0001(8)
C25 0.0453(10) 0.0301(9) 0.0308(9) -0.0013(7) 0.0009(7) 0.0122(8)
C26 0.0328(8) 0.0314(9) 0.0255(8) -0.0033(7) -0.0049(7) -0.0009(7)
C7 0.0188(7) 0.0276(8) 0.0194(7) 0.0018(6) -0.0021(6) -0.0012(6)
C21 0.0235(8) 0.0412(10) 0.0409(10) 0.0061(8) -0.0015(7) -0.0028(7)
C24 0.0281(8) 0.0400(10) 0.0323(9) -0.0011(7) 0.0040(7) -0.0033(7)
C27 0.0213(7) 0.0293(8) 0.0300(8) -0.0038(7) -0.0007(6) -0.0040(6)
C13 0.0401(10) 0.0392(10) 0.0302(9) 0.0125(7) -0.0061(7) -0.0030(8)
C9 0.0228(7) 0.0254(7) 0.0251(8) 0.0002(6) -0.0035(6) 0.0017(6)
C14 0.0380(9) 0.0261(8) 0.0378(9) -0.0007(7) 0.0064(7) -0.0089(7)
C16 0.0535(12) 0.0293(10) 0.0670(14) -0.0133(9) 0.0294(11) -0.0021(9)
C8 0.0413(10) 0.0360(10) 0.0386(10) 0.0006(8) -0.0270(8) -0.0036(8)
C18 0.0280(9) 0.0732(15) 0.0441(11) -0.0098(10) -0.0021(8) 0.0181(9)
C22 0.0351(9) 0.0253(8) 0.0475(10) 0.0061(8) 0.0035(8) -0.0032(7)
C10 0.0340(9) 0.0473(11) 0.0310(9) -0.0007(8) -0.0136(7) 0.0100(8)
C19 0.0232(7) 0.0231(7) 0.0272(8) 0.0026(6) -0.0007(6) -0.0029(6)
C20 0.0391(9) 0.0405(10) 0.0302(9) -0.0021(7) 0.0072(7) -0.0071(8)

loop_
_atom_type_symbol
_atom_type_description
_atom_type_scat_dispersion_real
_atom_type_scat_dispersion_imag
_atom_type_scat_source
C C 0.0181 0.0091 'International Tables Vol C Tables 4.2.6.8 and 6.1.1.4'
H H 0.0000 0.0000 'International Tables Vol C Tables 4.2.6.8 and 6.1.1.4'
N N 0.0311 0.0180 'International Tables Vol C Tables 4.2.6.8 and 6.1.1.4'
O O 0.0492 0.0322 'International Tables Vol C Tables 4.2.6.8 and 6.1.1.4'
F F 0.0727 0.0534 'International Tables Vol C Tables 4.2.6.8 and 6.1.1.4'
P P 0.2955 0.4335 'International Tables Vol C Tables 4.2.6.8 and 6.1.1.4'
S S 0.3331 0.5567 'International Tables Vol C Tables 4.2.6.8 and 6.1.1.4'
Ni Ni -3.0029 0.5091 'International Tables Vol C Tables 4.2.6.8 and 6.1.1.4'

loop_
_geom_angle_atom_site_label_1
_geom_angle_atom_site_label_2
_geom_angle_atom_site_label_3
_geom_angle
P2 Ni1 P1 164.031(18)
N1 Ni1 P1 96.61(4)
N1 Ni1 P2 99.35(4)
N1 Ni1 C1 178.52(6)
C1 Ni1 P1 82.08(5)
C1 Ni1 P2 81.95(5)
O1 P1 Ni1 105.17(4)
O1 P1 C11 100.89(6)
O1 P1 C15 100.50(6)
C11 P1 Ni1 114.74(5)
C11 P1 C15 116.13(7)
C15 P1 Ni1 116.14(5)
O2 P2 Ni1 105.42(4)
O2 P2 C23 100.88(6)
O2 P2 C19 101.20(6)
C23 P2 Ni1 116.75(5)
C23 P2 C19 116.42(7)
C19 P2 Ni1 113.18(5)
O6 S1 C27 102.16(8)
O5 S1 O6 115.27(9)
O5 S1 O7 115.54(9)
O5 S1 C27 102.73(8)
O7 S1 O6 115.25(8)
O7 S1 C27 103.03(8)
C2 O2 P2 112.28(9)
C6 O1 P1 112.75(9)
C7 O4 C8 115.00(12)
C9 N1 Ni1 172.19(13)
C2 C3 H3 120.8
C2 C3 C4 118.39(14)
C4 C3 H3 120.8
O1 C6 C1 117.81(13)
O1 C6 C5 118.31(13)
C5 C6 C1 123.88(14)
C25 C23 P2 113.37(11)
C25 C23 C24 109.25(14)
C26 C23 P2 110.32(11)
C26 C23 C25 110.19(14)
C26 C23 C24 109.02(13)
C24 C23 P2 104.47(11)
H12A C12 H12B 109.5
H12A C12 H12C 109.5
H12B C12 H12C 109.5
C11 C12 H12A 109.5
C11 C12 H12B 109.5
C11 C12 H12C 109.5
C6 C1 Ni1 122.14(11)
C2 C1 Ni1 122.58(11)
C2 C1 C6 115.27(14)
C6 C5 H5 121.0
C6 C5 C4 117.95(14)
C4 C5 H5 121.0
C12 C11 P1 104.54(11)
C13 C11 P1 111.48(11)
C13 C11 C12 108.99(14)
C13 C11 C14 110.60(14)
C14 C11 P1 112.27(11)
C14 C11 C12 108.71(13)
O2 C2 C1 117.56(13)
C3 C2 O2 118.92(13)
C3 C2 C1 123.51(14)
C3 C4 C7 117.69(13)
C5 C4 C3 120.98(14)
C5 C4 C7 121.31(13)
C17 C15 P1 105.37(11)
C16 C15 P1 112.59(12)
C16 C15 C17 109.12(15)
C16 C15 C18 111.11(17)
C18 C15 P1 110.73(12)
C18 C15 C17 107.63(15)
C15 C17 H17A 109.5
C15 C17 H17B 109.5
C15 C17 H17C 109.5
H17A C17 H17B 109.5
H17A C17 H17C 109.5
H17B C17 H17C 109.5
C23 C25 H25A 109.5
C23 C25 H25B 109.5
C23 C25 H25C 109.5
H25A C25 H25B 109.5
H25A C25 H25C 109.5
H25B C25 H25C 109.5
C23 C26 H26A 109.5
C23 C26 H26B 109.5
C23 C26 H26C 109.5
H26A C26 H26B 109.5
H26A C26 H26C 109.5
H26B C26 H26C 109.5
O3 C7 O4 123.53(14)
O3 C7 C4 124.74(14)
O4 C7 C4 111.72(13)
H21A C21 H21B 109.5
H21A C21 H21C 109.5
H21B C21 H21C 109.5
C19 C21 H21A 109.5
C19 C21 H21B 109.5
C19 C21 H21C 109.5
C23 C24 H24A 109.5
C23 C24 H24B 109.5
C23 C24 H24C 109.5
H24A C24 H24B 109.5
H24A C24 H24C 109.5
H24B C24 H24C 109.5
F1 C27 S1 110.96(11)
F2 C27 S1 112.13(11)
F2 C27 F1 107.39(14)
F3 C27 S1 111.43(11)
F3 C27 F1 107.40(13)
F3 C27 F2 107.30(14)
C11 C13 H13A 109.5
C11 C13 H13B 109.5
C11 C13 H13C 109.5
H13A C13 H13B 109.5
H13A C13 H13C 109.5
H13B C13 H13C 109.5
N1 C9 C10 178.35(19)
C11 C14 H14A 109.5
C11 C14 H14B 109.5
C11 C14 H14C 109.5
H14A C14 H14B 109.5
H14A C14 H14C 109.5
H14B C14 H14C 109.5
C15 C16 H16A 109.5
C15 C16 H16B 109.5
C15 C16 H16C 109.5
H16A C16 H16B 109.5
H16A C16 H16C 109.5
H16B C16 H16C 109.5
O4 C8 H8A 109.5
O4 C8 H8B 109.5
O4 C8 H8C 109.5
H8A C8 H8B 109.5
H8A C8 H8C 109.5
H8B C8 H8C 109.5
C15 C18 H18A 109.5
C15 C18 H18B 109.5
C15 C18 H18C 109.5
H18A C18 H18B 109.5
H18A C18 H18C 109.5
H18B C18 H18C 109.5
H22A C22 H22B 109.5
H22A C22 H22C 109.5
H22B C22 H22C 109.5
C19 C22 H22A 109.5
C19 C22 H22B 109.5
C19 C22 H22C 109.5
C9 C10 H10A 109.5
C9 C10 H10B 109.5
C9 C10 H10C 109.5
H10A C10 H10B 109.5
H10A C10 H10C 109.5
H10B C10 H10C 109.5
C21 C19 P2 109.83(11)
C21 C19 C20 108.55(14)
C22 C19 P2 114.15(11)
C22 C19 C21 109.99(14)
C22 C19 C20 108.99(14)
C20 C19 P2 105.10(11)
C19 C20 H20A 109.5
C19 C20 H20B 109.5
C19 C20 H20C 109.5
H20A C20 H20B 109.5
H20A C20 H20C 109.5
H20B C20 H20C 109.5

loop_
_geom_bond_atom_site_label_1
_geom_bond_atom_site_label_2
_geom_bond_distance
Ni1 P1 2.1933(4)
Ni1 P2 2.1921(4)
Ni1 N1 1.8757(13)
Ni1 C1 1.8805(15)
P1 O1 1.6458(10)
P1 C11 1.8488(15)
P1 C15 1.8545(16)
P2 O2 1.6519(10)
P2 C23 1.8576(16)
P2 C19 1.8597(16)
S1 O6 1.4326(13)
S1 O5 1.4300(13)
S1 O7 1.4320(13)
S1 C27 1.8323(17)
O2 C2 1.3891(18)
O1 C6 1.3811(18)
O3 C7 1.2020(19)
F1 C27 1.3374(19)
F2 C27 1.334(2)
F3 C27 1.332(2)
O4 C7 1.3432(19)
O4 C8 1.4421(19)
N1 C9 1.146(2)
C3 H3 0.9300
C3 C2 1.382(2)
C3 C4 1.397(2)
C6 C1 1.400(2)
C6 C5 1.385(2)
C23 C25 1.535(2)
C23 C26 1.531(2)
C23 C24 1.542(2)
C12 H12A 0.9600
C12 H12B 0.9600
C12 H12C 0.9600
C12 C11 1.540(2)
C1 C2 1.400(2)
C5 H5 0.9300
C5 C4 1.395(2)
C11 C13 1.530(2)
C11 C14 1.533(2)
C4 C7 1.493(2)
C15 C17 1.534(2)
C15 C16 1.519(2)
C15 C18 1.531(2)
C17 H17A 0.9600
C17 H17B 0.9600
C17 H17C 0.9600
C25 H25A 0.9600
C25 H25B 0.9600
C25 H25C 0.9600
C26 H26A 0.9600
C26 H26B 0.9600
C26 H26C 0.9600
C21 H21A 0.9600
C21 H21B 0.9600
C21 H21C 0.9600
C21 C19 1.534(2)
C24 H24A 0.9600
C24 H24B 0.9600
C24 H24C 0.9600
C13 H13A 0.9600
C13 H13B 0.9600
C13 H13C 0.9600
C9 C10 1.447(2)
C14 H14A 0.9600
C14 H14B 0.9600
C14 H14C 0.9600
C16 H16A 0.9600
C16 H16B 0.9600
C16 H16C 0.9600
C8 H8A 0.9600
C8 H8B 0.9600
C8 H8C 0.9600
C18 H18A 0.9600
C18 H18B 0.9600
C18 H18C 0.9600
C22 H22A 0.9600
C22 H22B 0.9600
C22 H22C 0.9600
C22 C19 1.528(2)
C10 H10A 0.9600
C10 H10B 0.9600
C10 H10C 0.9600
C19 C20 1.537(2)
C20 H20A 0.9600
C20 H20B 0.9600
C20 H20C 0.9600

loop_
_geom_torsion_atom_site_label_1
_geom_torsion_atom_site_label_2
_geom_torsion_atom_site_label_3
_geom_torsion_atom_site_label_4
_geom_torsion
Ni1 P1 O1 C6 1.22(11)
Ni1 P1 C11 C12 -38.33(11)
Ni1 P1 C11 C13 79.27(12)
Ni1 P1 C11 C14 -156.00(10)
Ni1 P1 C15 C17 54.92(13)
Ni1 P1 C15 C16 173.75(13)
Ni1 P1 C15 C18 -61.18(15)
Ni1 P2 O2 C2 4.68(10)
Ni1 P2 C23 C25 161.87(10)
Ni1 P2 C23 C26 -74.02(11)
Ni1 P2 C23 C24 43.02(12)
Ni1 P2 C19 C21 62.04(12)
Ni1 P2 C19 C22 -173.92(11)
Ni1 P2 C19 C20 -54.56(12)
Ni1 C1 C2 O2 1.7(2)
Ni1 C1 C2 C3 -177.61(12)
P1 Ni1 C1 C6 1.93(12)
P1 Ni1 C1 C2 -178.91(13)
P1 O1 C6 C1 0.05(17)
P1 O1 C6 C5 -179.70(11)
P2 Ni1 C1 C6 -178.06(13)
P2 Ni1 C1 C2 1.10(12)
P2 O2 C2 C3 174.97(11)
P2 O2 C2 C1 -4.40(17)
O2 P2 C23 C25 48.28(13)
O2 P2 C23 C26 172.39(11)
O2 P2 C23 C24 -70.57(11)
O2 P2 C19 C21 174.36(11)
O2 P2 C19 C22 -61.60(13)
O2 P2 C19 C20 57.76(12)
O1 P1 C11 C12 74.13(11)
O1 P1 C11 C13 -168.27(12)
O1 P1 C11 C14 -43.54(12)
O1 P1 C15 C17 -57.88(12)
O1 P1 C15 C16 60.95(15)
O1 P1 C15 C18 -173.97(13)
O1 C6 C1 Ni1 -1.7(2)
O1 C6 C1 C2 179.07(13)
O1 C6 C5 C4 179.71(13)
O6 S1 C27 F1 -56.93(14)
O6 S1 C27 F2 -177.01(12)
O6 S1 C27 F3 62.69(13)
O5 S1 C27 F1 62.82(14)
O5 S1 C27 F2 -57.26(14)
O5 S1 C27 F3 -177.55(11)
C3 C4 C7 O3 -1.8(2)
C3 C4 C7 O4 179.04(13)
O7 S1 C27 F1 -176.78(12)
O7 S1 C27 F2 63.14(14)
O7 S1 C27 F3 -57.16(13)
C6 C1 C2 O2 -179.05(12)
C6 C1 C2 C3 1.6(2)
C6 C5 C4 C3 0.9(2)
C6 C5 C4 C7 -177.71(14)
C23 P2 O2 C2 126.59(10)
C23 P2 C19 C21 -77.38(13)
C23 P2 C19 C22 46.66(15)
C23 P2 C19 C20 166.02(11)
C1 C6 C5 C4 0.0(2)
C5 C6 C1 Ni1 178.02(12)
C5 C6 C1 C2 -1.2(2)
C5 C4 C7 O3 176.94(15)
C5 C4 C7 O4 -2.3(2)
C11 P1 O1 C6 -118.36(11)
C11 P1 C15 C17 -165.63(11)
C11 P1 C15 C16 -46.79(16)
C11 P1 C15 C18 78.28(15)
C2 C3 C4 C5 -0.6(2)
C2 C3 C4 C7 178.14(13)
C4 C3 C2 O2 179.89(13)
C4 C3 C2 C1 -0.8(2)
C15 P1 O1 C6 122.19(11)
C15 P1 C11 C12 -178.35(10)
C15 P1 C11 C13 -60.75(14)
C15 P1 C11 C14 63.98(13)
C8 O4 C7 O3 0.6(2)
C8 O4 C7 C4 179.83(14)
C19 P2 O2 C2 -113.41(10)
C19 P2 C23 C25 -60.17(14)
C19 P2 C23 C26 63.94(13)
C19 P2 C23 C24 -179.02(10)
